data_9013938
loop_
_publ_author_name
'Synecek, V.'
'Hybler, J.'

_publ_section_title
;The crystal structures of krupkaite, CuPbBi3S6, and of gladite, CuPbBi5S9,
 and the classification of superstructures in the bismuthinite-aikinite group,
;
_journal_name_full 'Neues Jahrbuch fur Mineralogie, Monatshefte'
_journal_page_first 541
_journal_page_last 560
_journal_volume 1974
_journal_year 1974
_chemical_compound_source 'Krupka, Ore Mountains, NW-Bohemia'
_chemical_formula_sum 'Bi5 Cu Pb S9'
_chemical_name_mineral Gladite
_space_group_IT_number 62
_symmetry_space_group_name_Hall '-P 2c 2ab'
_symmetry_space_group_name_H-M 'P b n m'
_cell_angle_alpha 90
_cell_angle_beta 90
_cell_angle_gamma 90
_cell_length_a 33.62
_cell_length_b 11.48
_cell_length_c 4.00
_cell_formula_units_Z 4
_cell_volume 1543.830
_database_code_amcsd 0014751
_exptl_crystal_density_diffrn 6.902
_cod_original_formula_sum 'Bi5 Pb S9 Cu'
_cod_database_code 9013938

loop_
_space_group_symop_operation_xyz
x,y,z
x,y,1/2-z
-x,-y,1/2+z
1/2+x,1/2-y,1/2+z
1/2-x,1/2+y,1/2-z
1/2-x,1/2+y,z
1/2+x,1/2-y,-z
-x,-y,-z

loop_
_atom_site_label
_atom_site_fract_x
_atom_site_fract_y
_atom_site_fract_z
Bi(Al) 0.22800 0.02000 0.25000
Bi(A2) 0.05700 0.48000 0.75000
Bi(A3) 0.39200 0.48500 0.75000
Bi(B1) 0.15500 0.35200 0.25000
Bi(B2) 0.48700 0.34300 0.25000
Pb(B3) 0.33400 0.18500 0.75000
S(1,1) 0.04600 0.50400 0.25000
S(1,2) 0.21300 0.46000 0.75000
S(1,3) 0.37900 0.05800 0.25000
S(2,1) 0.01700 0.36400 0.25000
S(2,2) 0.18500 0.12900 0.75000
S(2,3) 0.34800 0.38200 0.25000
S(3,1) 0.10400 0.27500 0.75000
S(3,2) 0.27400 0.23300 0.25000
S(3,3) 0.43800 0.28000 0.75000
Cu 0.23500 0.28000 0.75000

loop_
_cod_related_entry_id
_cod_related_entry_database
_cod_related_entry_code
1 AMCSD 0014751
